data_2221540
loop_
_publ_author_name
'Mbarek, A\"icha'
'Oudahmane, Abdelghani'
'El-Ghozzi, Malika'
'Avignant, Daniel'

_publ_section_title
;
 An orthorhombic polymorph of the ultraphosphate YP~5~O~14~
;
_journal_coeditor_code WM2221
_journal_issue 4
_journal_name_full 'Acta Crystallographica Section E'
_journal_page_first i22
_journal_paper_doi 10.1107/S1600536809007193
_journal_volume 65
_journal_year 2009
_chemical_formula_iupac 'Y P5 O14'
_chemical_formula_structural 'Y P5 O14'
_chemical_formula_sum 'O14 P5 Y'
_chemical_formula_weight 467.76
_chemical_name_systematic
;
yttrium pentaphosphate(V)
;
_space_group_IT_number 62
_symmetry_cell_setting orthorhombic
_symmetry_space_group_name_Hall '-P 2ac 2n'
_symmetry_space_group_name_H-M 'P n m a'
_atom_sites_solution_primary direct
_atom_sites_solution_secondary difmap
_audit_creation_method 'APEX2 v2008.55-0'
_cell_angle_alpha 90.00
_cell_angle_beta 90.00
_cell_angle_gamma 90.00
_cell_formula_units_Z 4
_cell_length_a 8.7128(2)
_cell_length_b 12.7218(4)
_cell_length_c 8.9377(3)
_cell_measurement_reflns_used 3391
_cell_measurement_temperature 296(2)
_cell_measurement_theta_max 27.48
_cell_measurement_theta_min 3.64
_cell_volume 990.68(5)
_computing_cell_refinement 'SAINT (Bruker, 2008)'
_computing_data_collection 'APEX2 (Bruker, 2008)'
_computing_data_reduction 'SAINT (Bruker, 2008)'
_computing_molecular_graphics 'CaRIne (Boudias & Monceau, 1998)'
_computing_publication_material 'SHELXTL (Sheldrick, 2008b)'
_computing_structure_refinement 'SHELXL97 (Sheldrick, 2008b)'
_computing_structure_solution 'SHELXS97 (Sheldrick, 2008b)'
_diffrn_ambient_temperature 293(2)
_diffrn_detector_area_resol_mean 8.3333
_diffrn_measured_fraction_theta_full 0.000
_diffrn_measured_fraction_theta_max 0.994
_diffrn_measurement_device_type 'Bruker APEXII CCD area-detector'
_diffrn_measurement_method '\f and \w'
_diffrn_radiation_monochromator graphite
_diffrn_radiation_source 'fine-focus sealed tube'
_diffrn_radiation_type MoK\a
_diffrn_radiation_wavelength 0.71073
_diffrn_reflns_av_R_equivalents 0.0194
_diffrn_reflns_av_sigmaI/netI 0.0162
_diffrn_reflns_limit_h_max 11
_diffrn_reflns_limit_h_min -7
_diffrn_reflns_limit_k_max 16
_diffrn_reflns_limit_k_min -16
_diffrn_reflns_limit_l_max 7
_diffrn_reflns_limit_l_min -11
_diffrn_reflns_number 5338
_diffrn_reflns_theta_full 1.00
_diffrn_reflns_theta_max 27.60
_diffrn_reflns_theta_min 2.79
_exptl_absorpt_coefficient_mu 6.785
_exptl_absorpt_correction_T_max 0.4598
_exptl_absorpt_correction_T_min 0.3300
_exptl_absorpt_correction_type multi-scan
_exptl_absorpt_process_details '(SADABS; Sheldrick, 2008a)'
_exptl_crystal_colour colourless
_exptl_crystal_density_diffrn 3.136
_exptl_crystal_density_method 'not measured'
_exptl_crystal_description platelet
_exptl_crystal_F_000 904
_exptl_crystal_size_max 0.224
_exptl_crystal_size_mid 0.153
_exptl_crystal_size_min 0.110
_refine_diff_density_max 1.601
_refine_diff_density_min -1.107
_refine_ls_extinction_method none
_refine_ls_goodness_of_fit_ref 1.215
_refine_ls_matrix_type full
_refine_ls_number_constraints 0
_refine_ls_number_parameters 97
_refine_ls_number_reflns 1194
_refine_ls_number_restraints 0
_refine_ls_restrained_S_all 1.215
_refine_ls_R_factor_all 0.0343
_refine_ls_R_factor_gt 0.0303
_refine_ls_shift/su_max 0.000
_refine_ls_shift/su_mean 0.000
_refine_ls_structure_factor_coef Fsqd
_refine_ls_weighting_details 'w=1/[\s^2^(Fo^2^)+(0.0553P)^2^+6.1916P] where P=(Fo^2^+2Fc^2^)/3'
_refine_ls_weighting_scheme calc
_refine_ls_wR_factor_gt 0.0867
_refine_ls_wR_factor_ref 0.1103
_reflns_number_gt 1136
_reflns_number_total 1194
_reflns_threshold_expression I>2\s(I)
_cod_data_source_file wm2221.cif
_cod_data_source_block I
_cod_database_code 2221540
_cod_database_fobs_code 2221540

loop_
_symmetry_equiv_pos_as_xyz
'x, y, z'
'-x+1/2, -y, z+1/2'
'-x, y+1/2, -z'
'x+1/2, -y+1/2, -z+1/2'
'-x, -y, -z'
'x-1/2, y, -z-1/2'
'x, -y-1/2, z'
'-x-1/2, y-1/2, z-1/2'

loop_
_atom_site_type_symbol
_atom_site_label
_atom_site_fract_x
_atom_site_fract_y
_atom_site_fract_z
_atom_site_U_iso_or_equiv
_atom_site_adp_type
_atom_site_calc_flag
_atom_site_refinement_flags
_atom_site_occupancy
_atom_site_disorder_assembly
_atom_site_disorder_group
Y Y1 0.01824(6) 0.2500 0.05695(6) 0.0042(2) Uani d S 1 . .
P P1 0.49261(13) 0.41750(10) -0.20198(13) 0.0101(3) Uani d . 1 . .
P P2 0.4300(2) 0.2500 0.00645(18) 0.0117(4) Uani d S 1 . .
P P3 -0.24466(12) 0.43269(9) 0.22692(13) 0.0104(3) Uani d . 1 . .
O O1 0.2739(6) 0.2500 -0.0586(5) 0.0164(10) Uani d S 1 . .
O O2 0.5265(4) 0.3470(3) -0.0646(4) 0.0148(7) Uani d . 1 . .
O O3 -0.0382(6) 0.2500 0.3332(6) 0.0193(11) Uani d S 1 . .
O O4 -0.1756(4) 0.3732(3) 0.1035(4) 0.0166(7) Uani d . 1 . .
O O5 0.6146(4) 0.5051(3) -0.1804(4) 0.0146(7) Uani d . 1 . .
O O6 0.1567(4) 0.3836(3) 0.1598(4) 0.0172(7) Uani d . 1 . .
O O7 0.3374(4) 0.4704(3) -0.1552(4) 0.0150(7) Uani d . 1 . .
O O8 -0.0066(4) 0.3649(3) -0.1534(4) 0.0191(8) Uani d . 1 . .

loop_
_atom_site_aniso_label
_atom_site_aniso_U_11
_atom_site_aniso_U_22
_atom_site_aniso_U_33
_atom_site_aniso_U_12
_atom_site_aniso_U_13
_atom_site_aniso_U_23
Y1 0.0044(3) 0.0036(3) 0.0045(3) 0.000 -0.00084(18) 0.000
P1 0.0105(6) 0.0099(6) 0.0101(5) -0.0001(4) 0.0002(4) 0.0000(4)
P2 0.0129(8) 0.0116(8) 0.0107(8) 0.000 0.0003(6) 0.000
P3 0.0089(5) 0.0100(5) 0.0123(5) -0.0004(4) 0.0002(4) -0.0001(4)
O1 0.012(2) 0.020(2) 0.016(2) 0.000 0.0002(18) 0.000
O2 0.0141(16) 0.0138(17) 0.0165(17) -0.0023(13) -0.0028(12) 0.0050(13)
O3 0.020(3) 0.022(3) 0.015(2) 0.000 0.001(2) 0.000
O4 0.0158(16) 0.0187(17) 0.0154(15) 0.0041(14) 0.0008(13) -0.0021(13)
O5 0.0139(16) 0.0146(15) 0.0153(15) -0.0052(13) 0.0019(13) 0.0009(13)
O6 0.0153(17) 0.0166(16) 0.0196(16) -0.0025(13) -0.0035(14) -0.0032(13)
O7 0.0125(15) 0.0154(15) 0.0172(16) 0.0037(13) 0.0021(13) 0.0038(13)
O8 0.0207(19) 0.0215(19) 0.0150(16) 0.0009(14) 0.0014(13) 0.0058(16)

loop_
_atom_type_symbol
_atom_type_description
_atom_type_scat_dispersion_real
_atom_type_scat_dispersion_imag
_atom_type_scat_source
O O 0.0106 0.0060 'International Tables Vol C Tables 4.2.6.8 and 6.1.1.4'
P P 0.1023 0.0942 'International Tables Vol C Tables 4.2.6.8 and 6.1.1.4'
Y Y -2.7962 3.5667 'International Tables Vol C Tables 4.2.6.8 and 6.1.1.4'

loop_
_geom_angle_atom_site_label_1
_geom_angle_atom_site_label_2
_geom_angle_atom_site_label_3
_geom_angle_site_symmetry_1
_geom_angle_site_symmetry_3
_geom_angle
_geom_angle_publ_flag
O6 Y1 O6 . 7_565 96.52(18) ?
O6 Y1 O4 . 7_565 144.08(12) ?
O6 Y1 O4 7_565 7_565 79.10(13) ?
O6 Y1 O4 . . 79.10(13) ?
O6 Y1 O4 7_565 . 144.08(12) ?
O4 Y1 O4 7_565 . 84.04(18) ?
O6 Y1 O8 . 7_565 145.21(13) ?
O6 Y1 O8 7_565 7_565 84.77(13) ?
O4 Y1 O8 7_565 7_565 70.44(12) ?
O4 Y1 O8 . 7_565 118.93(12) ?
O6 Y1 O8 . . 84.77(13) ?
O6 Y1 O8 7_565 . 145.21(13) ?
O4 Y1 O8 7_565 . 118.93(12) ?
O4 Y1 O8 . . 70.44(12) ?
O8 Y1 O8 7_565 . 75.38(19) ?
O6 Y1 O1 . . 71.89(11) ?
O6 Y1 O1 7_565 . 71.89(11) ?
O4 Y1 O1 7_565 . 136.82(9) ?
O4 Y1 O1 . . 136.82(9) ?
O8 Y1 O1 7_565 . 75.61(12) ?
O8 Y1 O1 . . 75.61(12) ?
O6 Y1 O3 . . 73.01(12) ?
O6 Y1 O3 7_565 . 73.01(12) ?
O4 Y1 O3 7_565 . 71.63(12) ?
O4 Y1 O3 . . 71.63(12) ?
O8 Y1 O3 7_565 . 138.88(10) ?
O8 Y1 O3 . . 138.88(10) ?
O1 Y1 O3 . . 126.14(16) ?
O8 P1 O2 6_655 . 115.9(2) ?
O8 P1 O5 6_655 . 115.9(2) ?
O2 P1 O5 . . 100.76(19) ?
O8 P1 O7 6_655 . 116.0(2) ?
O2 P1 O7 . . 101.63(19) ?
O5 P1 O7 . . 104.42(19) ?
O3 P2 O1 6_656 . 124.1(3) ?
O3 P2 O2 6_656 . 106.61(19) ?
O1 P2 O2 . . 108.82(17) ?
O3 P2 O2 6_656 7_565 106.61(19) ?
O1 P2 O2 . 7_565 108.82(17) ?
O2 P2 O2 . 7_565 99.0(3) ?
O4 P3 O6 . 6_556 122.6(2) ?
O4 P3 O7 . 5_565 107.59(18) ?
O6 P3 O7 6_556 5_565 107.87(19) ?
O4 P3 O5 . 2_565 110.6(2) ?
O6 P3 O5 6_556 2_565 105.42(19) ?
O7 P3 O5 5_565 2_565 100.51(18) ?
P2 O1 Y1 . . 132.0(3) ?
P1 O2 P2 . . 130.7(2) ?
P2 O3 Y1 6_556 . 179.7(3) ?
P3 O4 Y1 . . 140.8(2) ?
P1 O5 P3 . 2_564 140.4(2) ?
P3 O6 Y1 6_656 . 155.0(2) ?
P1 O7 P3 . 5_565 131.1(2) ?
P1 O8 Y1 6 . 168.4(3) ?

loop_
_geom_bond_atom_site_label_1
_geom_bond_atom_site_label_2
_geom_bond_site_symmetry_2
_geom_bond_distance
_geom_bond_publ_flag
Y1 O6 . 2.278(3) y
Y1 O6 7_565 2.278(3) y
Y1 O4 7_565 2.341(3) y
Y1 O4 . 2.341(3) y
Y1 O8 7_565 2.391(4) y
Y1 O8 . 2.391(4) y
Y1 O1 . 2.455(5) y
Y1 O3 . 2.518(5) y
P1 O8 6_655 1.455(4) y
P1 O2 . 1.549(4) y
P1 O5 . 1.553(3) y
P1 O7 . 1.567(3) y
P2 O3 6_656 1.460(5) y
P2 O1 . 1.479(5) y
P2 O2 . 1.623(4) y
P2 O2 7_565 1.623(4) y
P3 O4 . 1.467(3) y
P3 O6 6_556 1.468(3) y
P3 O7 5_565 1.607(3) y
P3 O5 2_565 1.611(3) y
